data_2212776
loop_
_publ_author_name
'Yang Qu'
'Jin Wu'

_publ_section_title
;The infinite one-dimensional chain polymer
 <i>catena</i>-poly[[silver(I)-\m-1,4-diazabicyclo[2.2.2]octane-\k^2^<i>N</i>:<i>N</i>']
 2-hydroxy-3,5-dinitrobenzoate]]
;
_journal_coeditor_code BQ2001
_journal_issue 4
_journal_name_full 'Acta Crystallographica Section E'
_journal_page_first m1063
_journal_page_last m1065
_journal_paper_doi 10.1107/S1600536807010835
_journal_volume 63
_journal_year 2007
_chemical_formula_iupac '[Ag (C6 H12 N2)] (C7 H3 N2 O7)'
_chemical_formula_moiety 'C13 H15 Ag N4 O7'
_chemical_formula_sum 'C13 H15 Ag N4 O7'
_chemical_formula_weight 447
_chemical_name_systematic
;
<i>catena</i>-poly[[silver(I)-\m-1,4-diazabicyclo[2.2.2]octane-\k^2^N:N']
3,5-dinitro-2-hydroxybenzoate]
;
_space_group_IT_number 194
_symmetry_cell_setting hexagonal
_symmetry_space_group_name_Hall '-P 6c 2c'
_symmetry_space_group_name_H-M 'P 63/m m c'
_atom_sites_solution_hydrogens geom
_atom_sites_solution_primary direct
_atom_sites_solution_secondary difmap
_audit_creation_method SHELXL-97
_cell_angle_alpha 90.00
_cell_angle_beta 90.00
_cell_angle_gamma 120.00
_cell_formula_units_Z 2
_cell_length_a 11.1991(16)
_cell_length_b 11.1991(16)
_cell_length_c 6.9696(14)
_cell_measurement_reflns_used 1000
_cell_measurement_temperature 293(2)
_cell_measurement_theta_max 24.42
_cell_measurement_theta_min 2.45
_cell_volume 757.0(2)
_computing_cell_refinement SMART
_computing_data_collection 'SMART (Siemens, 1996)'
_computing_data_reduction 'SAINT (Siemens, 1996)'
_computing_molecular_graphics 'SHELXTL (Bruker, 1997)'
_computing_publication_material SHELXTL
_computing_structure_refinement 'SHELXL97 (Sheldrick, 1997)'
_computing_structure_solution 'SHELXS97 (Sheldrick, 1997)'
_diffrn_ambient_temperature 293(2)
_diffrn_detector_area_resol_mean 0
_diffrn_measured_fraction_theta_full 1.000
_diffrn_measured_fraction_theta_max 1.000
_diffrn_measurement_device_type 'Siemens SMART CCD area-detector'
_diffrn_measurement_method '\f and \w'
_diffrn_radiation_monochromator graphite
_diffrn_radiation_source 'fine-focus sealed tube'
_diffrn_radiation_type MoK\a
_diffrn_radiation_wavelength 0.71073
_diffrn_reflns_av_R_equivalents 0.0225
_diffrn_reflns_av_sigmaI/netI 0.0100
_diffrn_reflns_limit_h_max 8
_diffrn_reflns_limit_h_min -13
_diffrn_reflns_limit_k_max 13
_diffrn_reflns_limit_k_min -12
_diffrn_reflns_limit_l_max 8
_diffrn_reflns_limit_l_min -8
_diffrn_reflns_number 3755
_diffrn_reflns_theta_full 25.00
_diffrn_reflns_theta_max 25.00
_diffrn_reflns_theta_min 2.10
_diffrn_standards_decay_% 0
_diffrn_standards_interval_count 0
_diffrn_standards_interval_time 0
_diffrn_standards_number 0
_exptl_absorpt_coefficient_mu 1.377
_exptl_absorpt_correction_T_max 0.7000
_exptl_absorpt_correction_T_min 0.6000
_exptl_absorpt_correction_type multi-scan
_exptl_absorpt_process_details '(SADABS; Sheldrick, 1996)'
_exptl_crystal_colour yellow
_exptl_crystal_density_diffrn 1.96
_exptl_crystal_density_method 'not measured'
_exptl_crystal_description block
_exptl_crystal_F_000 443.3
_exptl_crystal_size_max 0.51
_exptl_crystal_size_mid 0.30
_exptl_crystal_size_min 0.26
_refine_diff_density_max 0.542
_refine_diff_density_min -0.380
_refine_ls_extinction_method none
_refine_ls_goodness_of_fit_ref 1.002
_refine_ls_hydrogen_treatment constr
_refine_ls_matrix_type full
_refine_ls_number_parameters 35
_refine_ls_number_reflns 288
_refine_ls_number_restraints 0
_refine_ls_restrained_S_all 1.002
_refine_ls_R_factor_all 0.0333
_refine_ls_R_factor_gt 0.0321
_refine_ls_shift/su_max 0.001
_refine_ls_shift/su_mean 0.000
_refine_ls_structure_factor_coef Fsqd
_refine_ls_weighting_details 'calc w=1/[\s^2^(Fo^2^)+(0.0786P)^2^+0.2855P] where P=(Fo^2^+2Fc^2^)/3'
_refine_ls_weighting_scheme calc
_refine_ls_wR_factor_gt 0.0837
_refine_ls_wR_factor_ref 0.0872
_reflns_number_gt 279
_reflns_number_total 288
_reflns_threshold_expression I>2\s(I)
_cod_data_source_file bq2001.cif
_cod_data_source_block I
_cod_depositor_comments
;
The following automatic conversions were performed:
'_geom_bond_publ_flag' value 'Y' changed to 'y' according to
'/home/saulius/struct/CIF-dictionaries/cif_core.dic' dictionary named
'cif_core.dic' version 2.4.1 from 2010-06-29 (2 times).

Automatic conversion script
Id: cif_fix_enum 1527 2010-12-29 10:47:43Z saulius 

The following automatic conversions were performed:

'_geom_bond_publ_flag' value 'Y' changed to 'y' according to
/home/saulius/struct/CIF-dictionaries/cif_core.dic dictionary named
'cif_core.dic' version 2.4.1 from 2010-06-29 (2 times).

Automatic conversion script
Id: cif_fix_values 1715 2011-07-08 13:25:40Z adriana 
;
_cod_original_sg_symbol_Hall '-P 6c 2c '
_cod_database_code 2212776
_cod_database_fobs_code 2212776

loop_
_symmetry_equiv_pos_as_xyz
'x, y, z'
'-y, x-y, z'
'-x+y, -x, z'
'-x, -y, z+1/2'
'y, -x+y, z+1/2'
'x-y, x, z+1/2'
'y, x, -z'
'x-y, -y, -z'
'-x, -x+y, -z'
'-y, -x, -z+1/2'
'-x+y, y, -z+1/2'
'x, x-y, -z+1/2'
'-x, -y, -z'
'y, -x+y, -z'
'x-y, x, -z'
'x, y, -z-1/2'
'-y, x-y, -z-1/2'
'-x+y, -x, -z-1/2'
'-y, -x, z'
'-x+y, y, z'
'x, x-y, z'
'y, x, z-1/2'
'x-y, -y, z-1/2'
'-x, -x+y, z-1/2'

loop_
_atom_site_type_symbol
_atom_site_label
_atom_site_fract_x
_atom_site_fract_y
_atom_site_fract_z
_atom_site_U_iso_or_equiv
_atom_site_adp_type
_atom_site_calc_flag
_atom_site_refinement_flags
_atom_site_occupancy
Ag Ag1 0.3333 0.6667 1.2500 0.0451(4) Uani d S 1
N N1 0.3333 0.6667 0.9357(8) 0.0309(11) Uani d S 1
N N2 0.1471(3) 0.8529(3) 0.2500 0.0575(18) Uani d SP 0.661(16)
C C4 0.1471(3) 0.8529(3) 0.2500 0.0575(18) Uani d SP 0.34
O O1 0.2658(10) 1.1329(5) 0.2500 0.062(3) Uani d SP 0.36
O O2 0.0840(5) 0.7256(4) 0.2500 0.0818(12) Uani d S 1
C C1 0.40496(17) 0.59504(17) 0.8606(6) 0.0490(9) Uani d S 1
H H1A 0.3590 0.5008 0.9070 0.059 Uiso calc PR 0.50
H H1B 0.4992 0.6410 0.9070 0.059 Uiso calc PR 0.50
C C2 0.1461(5) 1.0731(2) 0.2500 0.0418(11) Uani d S 1
C C3 0.0712(3) 0.9288(3) 0.2500 0.0463(11) Uani d S 1

loop_
_atom_site_aniso_label
_atom_site_aniso_U_11
_atom_site_aniso_U_22
_atom_site_aniso_U_33
_atom_site_aniso_U_12
_atom_site_aniso_U_13
_atom_site_aniso_U_23
Ag1 0.0580(4) 0.0580(4) 0.0192(5) 0.0290(2) 0.000 0.000
N1 0.0349(15) 0.0349(15) 0.023(3) 0.0174(7) 0.000 0.000
N2 0.073(3) 0.073(3) 0.042(3) 0.049(3) 0.000 0.000
C4 0.073(3) 0.073(3) 0.042(3) 0.049(3) 0.000 0.000
O1 0.035(6) 0.059(5) 0.083(9) 0.018(3) 0.000 0.000
O2 0.088(3) 0.069(2) 0.105(4) 0.051(2) 0.000 0.000
C1 0.0693(19) 0.0693(19) 0.031(2) 0.052(2) -0.0011(7) 0.0011(7)
C2 0.042(3) 0.053(2) 0.027(2) 0.0211(13) 0.000 0.000
C3 0.061(2) 0.061(2) 0.023(2) 0.035(3) 0.000 0.000

loop_
_atom_type_symbol
_atom_type_description
_atom_type_scat_dispersion_real
_atom_type_scat_dispersion_imag
_atom_type_scat_source
C C 0.0033 0.0016 'International Tables Vol C Tables 4.2.6.8 and 6.1.1.4'
H H 0.0000 0.0000 'International Tables Vol C Tables 4.2.6.8 and 6.1.1.4'
N N 0.0061 0.0033 'International Tables Vol C Tables 4.2.6.8 and 6.1.1.4'
O O 0.0106 0.0060 'International Tables Vol C Tables 4.2.6.8 and 6.1.1.4'
Ag Ag -0.8971 1.1015 'International Tables Vol C Tables 4.2.6.8 and 6.1.1.4'

loop_
_geom_angle_atom_site_label_1
_geom_angle_atom_site_label_2
_geom_angle_atom_site_label_3
_geom_angle_site_symmetry_1
_geom_angle_site_symmetry_3
_geom_angle
_geom_angle_publ_flag
N1 Ag1 N1 16_558 . 180.000(2) y
C1 N1 C1 3_565 2_665 108.3(3) y
C1 N1 C1 3_565 . 108.3(3) y
C1 N1 C1 2_665 . 108.3(3) y
C1 N1 Ag1 3_565 . 110.7(2) ?
C1 N1 Ag1 2_665 . 110.7(2) ?
C1 N1 Ag1 . . 110.7(2) y
O2 N2 O2 19_665 . 119.5(6) ?
O2 N2 C3 19_665 . 120.3(3) ?
O2 N2 C3 . . 120.3(3) y
N1 C1 C1 . 16_557 110.7(2) ?
N1 C1 H1A . . 109.5 ?
C1 C1 H1A 16_557 . 109.5 ?
N1 C1 H1B . . 109.5 ?
C1 C1 H1B 16_557 . 109.5 ?
H1A C1 H1B . . 108.1 ?
O1 C2 C3 . 2_675 121.3(3) ?
O1 C2 C3 . . 121.3(3) y
C3 C2 C3 2_675 . 117.5(5) ?
C2 C3 C2 3_465 . 122.5(5) ?
C2 C3 N2 3_465 . 118.7(3) ?
C2 C3 N2 . . 118.7(3) y

loop_
_geom_bond_atom_site_label_1
_geom_bond_atom_site_label_2
_geom_bond_site_symmetry_2
_geom_bond_distance
_geom_bond_publ_flag
Ag1 N1 16_558 2.190(6) y
Ag1 N1 . 2.190(6) y
N1 C1 3_565 1.485(4) ?
N1 C1 2_665 1.485(4) ?
N1 C1 . 1.485(4) y
N2 O2 19_665 1.235(5) ?
N2 O2 . 1.235(5) y
N2 C3 . 1.473(7) y
O1 C2 . 1.160(11) y
C1 C1 16_557 1.541(8) y
C1 H1A . 0.9700 ?
C1 H1B . 0.9700 ?
C2 C3 2_675 1.400(4) ?
C2 C3 . 1.400(4) y
C3 C2 3_465 1.400(4) ?
